data_7246175
loop_
_publ_author_name
'Riefer, Jarno'
'Zapf, Ludwig'
'Sprenger, Jan A. P.'
'Wirthensohn, Raphael'
'Endres, Sebastian'
'P&#xf6;ppler, Ann-Christin'
'Gutmann, Marcus'
'Meinel, Lorenz'
'Ignat'ev, Nikolai V.'
'Finze, Maik'

_publ_section_title
;
 Cyano(fluoro)borate and cyano(hydrido)borate ionic liquids: low-viscosity
 ionic media for electrochemical applications.
;
_journal_issue 6
_journal_name_full 'Physical chemistry chemical physics : PCCP'
_journal_page_first 5037
_journal_page_last 5048
_journal_paper_doi 10.1039/d2cp05725e
_journal_volume 25
_journal_year 2023
_chemical_formula_moiety 'C25 H22 P, C2 H B F N2'
_chemical_formula_sum 'C27 H23 B F N2 P'
_chemical_formula_weight 436.25
_space_group_crystal_system triclinic
_space_group_IT_number 2
_space_group_name_Hall '-P 1'
_space_group_name_H-M_alt 'P -1'
_atom_sites_solution_hydrogens mixed
_atom_sites_solution_primary dual
_atom_sites_solution_secondary difmap
_audit_creation_method SHELXL-2018/3
_audit_update_record
;
2022-11-01 deposited with the CCDC.	2023-01-18 downloaded from the CCDC.
;
_cell_angle_alpha 92.6690(10)
_cell_angle_beta 90.0760(10)
_cell_angle_gamma 92.7650(10)
_cell_formula_units_Z 8
_cell_length_a 9.89780(10)
_cell_length_b 21.7519(2)
_cell_length_c 21.8961(3)
_cell_measurement_reflns_used 41630
_cell_measurement_temperature 100(2)
_cell_measurement_theta_max 77.0560
_cell_measurement_theta_min 2.0160
_cell_volume 4703.52(9)
_computing_cell_refinement 'CrysAlisPro 1.171.40.45a (Rigaku OD, 2019)'
_computing_data_collection 'CrysAlisPro 1.171.40.45a (Rigaku OD, 2019)'
_computing_data_reduction 'CrysAlisPro 1.171.40.45a (Rigaku OD, 2019)'
_computing_molecular_graphics 'SHELXL-2018/3 (Sheldrick, 2018)'
_computing_publication_material 'SHELXL-2018/3 (Sheldrick, 2018)'
_computing_structure_refinement 'SHELXL-2018/3 (Sheldrick, 2018)'
_computing_structure_solution 'SHELXT 2014/4 (Sheldrick, 2014)'
_diffrn_ambient_environment N~2~
_diffrn_ambient_temperature 100.01(10)
_diffrn_detector 'Hybrid Pixel Array Detector'
_diffrn_detector_area_resol_mean 10.0000
_diffrn_detector_type HyPix
_diffrn_measured_fraction_theta_full 0.996
_diffrn_measured_fraction_theta_max 0.979
_diffrn_measurement_device 'four-circle diffractometer'
_diffrn_measurement_device_type 'XtaLAB Synergy, Dualflex, HyPix'
_diffrn_radiation_monochromator mirror
_diffrn_radiation_probe x-ray
_diffrn_radiation_type 'Cu K\a'
_diffrn_radiation_wavelength 1.54184
_diffrn_reflns_av_R_equivalents 0.0464
_diffrn_reflns_av_unetI/netI 0.0332
_diffrn_reflns_Laue_measured_fraction_full 0.996
_diffrn_reflns_Laue_measured_fraction_max 0.979
_diffrn_reflns_limit_h_max 12
_diffrn_reflns_limit_h_min -12
_diffrn_reflns_limit_k_max 27
_diffrn_reflns_limit_k_min -26
_diffrn_reflns_limit_l_max 27
_diffrn_reflns_limit_l_min -27
_diffrn_reflns_number 98260
_diffrn_reflns_point_group_measured_fraction_full 0.996
_diffrn_reflns_point_group_measured_fraction_max 0.979
_diffrn_reflns_theta_full 72.000
_diffrn_reflns_theta_max 77.487
_diffrn_reflns_theta_min 2.020
_diffrn_source 'micro-focus sealed X-ray tube'
_diffrn_source_type 'PhotonJet (Cu) X-ray Source'
_exptl_absorpt_coefficient_mu 1.226
_exptl_absorpt_correction_T_max 1.000
_exptl_absorpt_correction_T_min 0.449
_exptl_absorpt_correction_type gaussian
_exptl_absorpt_process_details
;
CrysAlisPro 1.171.40.61a (Rigaku Oxford Diffraction, 2019)
Numerical absorption correction based on gaussian integration over
			a multifaceted crystal model
Empirical absorption correction using spherical harmonics,
 implemented in SCALE3 ABSPACK scaling algorithm.
;
_exptl_crystal_colour 'clear colourless'
_exptl_crystal_density_diffrn 1.232
_exptl_crystal_description plate
_exptl_crystal_F_000 1824
_exptl_crystal_size_max 0.224
_exptl_crystal_size_mid 0.177
_exptl_crystal_size_min 0.103
_refine_diff_density_max 1.193
_refine_diff_density_min -0.474
_refine_diff_density_rms 0.072
_refine_ls_extinction_method none
_refine_ls_goodness_of_fit_ref 1.096
_refine_ls_hydrogen_treatment mixed
_refine_ls_matrix_type full
_refine_ls_number_parameters 1170
_refine_ls_number_reflns 19628
_refine_ls_number_restraints 6
_refine_ls_restrained_S_all 1.097
_refine_ls_R_factor_all 0.0723
_refine_ls_R_factor_gt 0.0664
_refine_ls_shift/su_max 0.001
_refine_ls_shift/su_mean 0.000
_refine_ls_structure_factor_coef Fsqd
_refine_ls_weighting_details 'w=1/[\s^2^(Fo^2^)+(0.0642P)^2^+8.5659P] where P=(Fo^2^+2Fc^2^)/3'
_refine_ls_weighting_scheme calc
_refine_ls_wR_factor_gt 0.1716
_refine_ls_wR_factor_ref 0.1749
_reflns_Friedel_coverage 0.000
_reflns_number_gt 17748
_reflns_number_total 19628
_reflns_threshold_expression 'I > 2\s(I)'
_cod_data_source_file d2cp05725e2.cif
_cod_data_source_block LuZa060_JaRi_a
_cod_depositor_comments 'Adding full bibliography for 7246167--7246175.cif.'
_cod_database_code 7246175
_shelx_shelxl_version_number 2018/3
_shelx_space_group_comment
;
The symmetry employed for this shelxl refinement is uniquely defined
by the following loop, which should always be used as a source of
symmetry information in preference to the above space-group names.
They are only intended as comments.
;
_oxdiff_exptl_absorpt_empirical_full_min 0.666
_oxdiff_exptl_absorpt_empirical_full_max 1.705
_oxdiff_exptl_absorpt_empirical_details
;
Empirical correction (ABSPACK) includes:
- Absorption correction using spherical harmonics
- Frame scaling
;

loop_
_space_group_symop_operation_xyz
'x, y, z'
'-x, -y, -z'

loop_
_atom_site_label
_atom_site_type_symbol
_atom_site_fract_x
_atom_site_fract_y
_atom_site_fract_z
_atom_site_U_iso_or_equiv
_atom_site_adp_type
_atom_site_occupancy
_atom_site_site_symmetry_order
_atom_site_calc_flag
_atom_site_refinement_flags_posn
_atom_site_refinement_flags_adp
_atom_site_refinement_flags_occupancy
_atom_site_disorder_assembly
_atom_site_disorder_group
B1_1 B 0.8789(4) 0.10149(16) -0.08238(16) 0.0341(7) Uani 1 1 d . U . . .
H1_1 H 0.899(3) 0.0749(11) -0.0346(11) 0.007(4) Uiso 1 1 d . U . . .
F1_1 F 0.9965(2) 0.13457(9) -0.09821(12) 0.0561(6) Uani 1 1 d . . . . .
N1_1 N 0.8172(3) 0.00859(13) -0.16877(14) 0.0440(7) Uani 1 1 d . . . . .
C2_1 C 0.7523(3) 0.14570(14) -0.08282(13) 0.0331(6) Uani 1 1 d . . . . .
N2_1 N 0.6625(3) 0.17747(13) -0.08388(13) 0.0394(6) Uani 1 1 d . . . . .
C1_1 C 0.8434(3) 0.04701(14) -0.13294(14) 0.0321(6) Uani 1 1 d . . . . .
B1_2 B 1.2658(3) 0.39528(16) 0.17778(15) 0.0306(7) Uani 1 1 d . . . . .
H1_2 H 1.347(4) 0.4165(17) 0.2060(17) 0.045(10) Uiso 1 1 d . . . . .
F1_2 F 1.3022(2) 0.33805(9) 0.15136(9) 0.0456(5) Uani 1 1 d . . . . .
N1_2 N 1.2017(3) 0.46998(13) 0.08489(13) 0.0397(6) Uani 1 1 d . . . . .
C2_2 C 1.1330(3) 0.38453(12) 0.21924(12) 0.0285(6) Uani 1 1 d . . . . .
N2_2 N 1.0408(3) 0.37553(12) 0.24928(11) 0.0353(6) Uani 1 1 d . . . . .
C1_2 C 1.2281(3) 0.43972(13) 0.12395(13) 0.0290(6) Uani 1 1 d . . . . .
B1_3 B 0.7081(4) 0.12225(16) 0.42013(15) 0.0322(7) Uani 1 1 d . . . . .
H1_3 H 0.723(4) 0.1127(17) 0.4701(18) 0.048(10) Uiso 1 1 d . . . . .
C1_3 C 0.7614(3) 0.06588(14) 0.37727(16) 0.0363(7) Uani 1 1 d . . . . .
N1_3 N 0.7984(3) 0.02515(14) 0.34806(17) 0.0537(8) Uani 1 1 d . . . . .
F1_3 F 0.77942(17) 0.17806(8) 0.40768(8) 0.0348(4) Uani 1 1 d . . . . .
C2_3 C 0.5504(3) 0.12758(13) 0.40539(15) 0.0348(7) Uani 1 1 d . . . . .
N2_3 N 0.4381(3) 0.13324(13) 0.39525(16) 0.0463(7) Uani 1 1 d . . . . .
B1_4 B 0.2186(4) 0.39018(16) 0.67702(16) 0.0333(7) Uani 1 1 d . . . . .
H1_4 H 0.140(4) 0.4146(18) 0.7055(18) 0.050(11) Uiso 1 1 d . . . . .
F1_4 F 0.1718(2) 0.33188(9) 0.65181(10) 0.0477(5) Uani 1 1 d . . . . .
N1_4 N 0.2978(3) 0.46299(12) 0.58234(12) 0.0374(6) Uani 1 1 d . . . . .
C2_4 C 0.3494(3) 0.38044(12) 0.71864(12) 0.0291(6) Uani 1 1 d . . . . .
N2_4 N 0.4404(3) 0.37249(12) 0.74909(11) 0.0351(6) Uani 1 1 d . . . . .
C1_4 C 0.2657(3) 0.43308(13) 0.62179(13) 0.0292(6) Uani 1 1 d . . . . .
P1_11 P 0.82489(7) 0.35733(3) -0.00525(3) 0.02161(14) Uani 1 1 d . . . . .
C2_11 C 0.6072(3) 0.35202(13) -0.08542(12) 0.0301(6) Uani 1 1 d . . . . .
H2_11 H 0.672394 0.355799 -0.116999 0.036 Uiso 1 1 calc R U . . .
C3_11 C 0.4694(3) 0.34822(15) -0.09910(14) 0.0392(7) Uani 1 1 d . . . . .
H3_11 H 0.440303 0.349858 -0.140322 0.047 Uiso 1 1 calc R U . . .
C4_11 C 0.3750(3) 0.34211(15) -0.05318(15) 0.0377(7) Uani 1 1 d . . . . .
H4_11 H 0.281342 0.339107 -0.063016 0.045 Uiso 1 1 calc R U . . .
C5_11 C 0.4160(3) 0.34033(14) 0.00686(14) 0.0322(6) Uani 1 1 d . . . . .
H5_11 H 0.350388 0.336663 0.038283 0.039 Uiso 1 1 calc R U . . .
C6_11 C 0.5525(3) 0.34386(13) 0.02160(12) 0.0286(6) Uani 1 1 d . . . . .
H6_11 H 0.580708 0.341991 0.062939 0.034 Uiso 1 1 calc R U . . .
C7_11 C 0.9290(3) 0.34584(12) -0.07153(12) 0.0259(5) Uani 1 1 d . . . . .
C8_11 C 0.9712(3) 0.28716(12) -0.08729(12) 0.0269(5) Uani 1 1 d . . . . .
H8_11 H 0.945534 0.253582 -0.062866 0.032 Uiso 1 1 calc R U . . .
C9_11 C 1.0506(3) 0.27766(13) -0.13858(13) 0.0297(6) Uani 1 1 d . . . . .
H9_11 H 1.078594 0.237489 -0.149605 0.036 Uiso 1 1 calc R U . . .
C10_11 C 1.0891(3) 0.32669(14) -0.17377(13) 0.0331(6) Uani 1 1 d . . . . .
H10_11 H 1.143712 0.320154 -0.208887 0.040 Uiso 1 1 calc R U . . .
C11_11 C 1.0481(4) 0.38525(15) -0.15790(15) 0.0414(8) Uani 1 1 d . . . . .
H11_11 H 1.075218 0.418747 -0.182163 0.050 Uiso 1 1 calc R U . . .
C12_11 C 0.8613(3) 0.29974(11) 0.04772(11) 0.0215(5) Uani 1 1 d . . . . .
C13_11 C 0.7803(3) 0.24577(12) 0.04981(12) 0.0253(5) Uani 1 1 d . . . . .
H13_11 H 0.702174 0.239854 0.024576 0.030 Uiso 1 1 calc R U . . .
C14_11 C 0.8146(3) 0.20055(13) 0.08915(13) 0.0288(6) Uani 1 1 d . . . . .
H14_11 H 0.760535 0.163339 0.090293 0.035 Uiso 1 1 calc R U . . .
C15_11 C 0.9259(3) 0.20940(13) 0.12618(13) 0.0321(6) Uani 1 1 d . . . . .
H15_11 H 0.946599 0.179183 0.154273 0.039 Uiso 1 1 calc R U . . .
C16_11 C 1.0087(4) 0.26246(14) 0.12278(16) 0.0412(8) Uani 1 1 d . . . . .
H16_11 H 1.087430 0.267872 0.147683 0.049 Uiso 1 1 calc R U . . .
C17_11 C 0.9772(3) 0.30731(13) 0.08348(14) 0.0327(6) Uani 1 1 d . . . . .
H17_11 H 1.034678 0.343337 0.080859 0.039 Uiso 1 1 calc R U . . .
C18_11 C 0.8677(3) 0.43427(12) 0.02757(12) 0.0266(5) Uani 1 1 d . . . . .
H18A_11 H 0.965221 0.437039 0.037970 0.032 Uiso 1 1 calc R U . . .
H18B_11 H 0.852641 0.464503 -0.003883 0.032 Uiso 1 1 calc R U . . .
C19_11 C 0.7884(3) 0.45229(11) 0.08415(13) 0.0268(5) Uani 1 1 d . . . . .
C20_11 C 0.8373(3) 0.44265(12) 0.14211(13) 0.0296(6) Uani 1 1 d . . . . .
H20_11 H 0.921801 0.424279 0.146232 0.035 Uiso 1 1 calc R U . . .
C21_11 C 0.7658(4) 0.45920(14) 0.19412(15) 0.0408(8) Uani 1 1 d . . . . .
H21_11 H 0.801828 0.453045 0.233473 0.049 Uiso 1 1 calc R U . . .
C22_11 C 0.6418(4) 0.48467(15) 0.18839(18) 0.0476(9) Uani 1 1 d . . . . .
H22_11 H 0.591052 0.495101 0.223839 0.057 Uiso 1 1 calc R U . . .
C23_11 C 0.5919(4) 0.49496(15) 0.1316(2) 0.0512(10) Uani 1 1 d . . . . .
H23_11 H 0.506919 0.513025 0.128103 0.061 Uiso 1 1 calc R U . . .
C24_11 C 0.6640(3) 0.47930(14) 0.07884(17) 0.0414(7) Uani 1 1 d . . . . .
H24_11 H 0.628708 0.486932 0.039681 0.050 Uiso 1 1 calc R U . . .
C1_11 C 0.6477(3) 0.35016(11) -0.02443(12) 0.0250(5) Uani 1 1 d . . . . .
P1_12 P 1.41076(6) 0.14153(3) 0.19407(3) 0.01924(13) Uani 1 1 d . . . . .
C2_12 C 1.4370(3) 0.16248(12) 0.06958(12) 0.0259(5) Uani 1 1 d . . . . .
H2_12 H 1.528740 0.174623 0.078196 0.031 Uiso 1 1 calc R U . . .
C3_12 C 1.3885(3) 0.16274(14) 0.01030(13) 0.0300(6) Uani 1 1 d . . . . .
H3_12 H 1.446703 0.175612 -0.021630 0.036 Uiso 1 1 calc R U . . .
C4_12 C 1.2550(3) 0.14420(14) -0.00254(13) 0.0335(6) Uani 1 1 d . . . . .
H4_12 H 1.221740 0.144472 -0.043240 0.040 Uiso 1 1 calc R U . . .
C5_12 C 1.1703(3) 0.12530(15) 0.04394(14) 0.0348(6) Uani 1 1 d . . . . .
H5_12 H 1.079152 0.112324 0.034930 0.042 Uiso 1 1 calc R U . . .
C6_12 C 1.2176(3) 0.12519(13) 0.10355(13) 0.0274(5) Uani 1 1 d . . . . .
H6_12 H 1.159091 0.112053 0.135254 0.033 Uiso 1 1 calc R U . . .
C7_12 C 1.5356(2) 0.20258(11) 0.21097(11) 0.0211(5) Uani 1 1 d . . . . .
C8_12 C 1.5335(3) 0.25761(12) 0.18109(12) 0.0237(5) Uani 1 1 d . . . . .
H8_12 H 1.470072 0.262058 0.149195 0.028 Uiso 1 1 calc R U . . .
C9_12 C 1.6242(3) 0.30584(12) 0.19799(13) 0.0278(6) Uani 1 1 d . . . . .
H9_12 H 1.622052 0.343567 0.177918 0.033 Uiso 1 1 calc R U . . .
C10_12 C 1.7180(3) 0.29950(13) 0.24392(13) 0.0280(6) Uani 1 1 d . . . . .
H10_12 H 1.782110 0.332238 0.254255 0.034 Uiso 1 1 calc R U . . .
C11_12 C 1.7182(3) 0.24525(13) 0.27487(13) 0.0291(6) Uani 1 1 d . . . . .
H11_12 H 1.780734 0.241338 0.307244 0.035 Uiso 1 1 calc R U . . .
C12_12 C 1.6275(3) 0.19692(12) 0.25865(12) 0.0247(5) Uani 1 1 d . . . . .
H12_12 H 1.627681 0.159842 0.279926 0.030 Uiso 1 1 calc R U . . .
C13_12 C 1.2688(2) 0.15143(11) 0.24390(11) 0.0199(5) Uani 1 1 d . . . . .
C14_12 C 1.2199(3) 0.10542(12) 0.28122(13) 0.0265(5) Uani 1 1 d . . . . .
H14_12 H 1.262151 0.067146 0.281524 0.032 Uiso 1 1 calc R U . . .
C15_12 C 1.1086(3) 0.11606(13) 0.31798(13) 0.0301(6) Uani 1 1 d . . . . .
H15_12 H 1.074363 0.084721 0.343375 0.036 Uiso 1 1 calc R U . . .
C16_12 C 1.0471(3) 0.17169(13) 0.31806(13) 0.0285(6) Uani 1 1 d . . . . .
H16_12 H 0.971215 0.178501 0.343562 0.034 Uiso 1 1 calc R U . . .
C17_12 C 1.0963(3) 0.21784(12) 0.28083(12) 0.0261(5) Uani 1 1 d . . . . .
H17_12 H 1.053708 0.256059 0.280661 0.031 Uiso 1 1 calc R U . . .
C18_12 C 1.2072(3) 0.20776(12) 0.24414(11) 0.0222(5) Uani 1 1 d . . . . .
H18_12 H 1.241607 0.239292 0.219000 0.027 Uiso 1 1 calc R U . . .
C19_12 C 1.4803(3) 0.06725(11) 0.20648(12) 0.0245(5) Uani 1 1 d . . . . .
H19A_12 H 1.510707 0.066596 0.249529 0.029 Uiso 1 1 calc R U . . .
H19B_12 H 1.407810 0.034627 0.200002 0.029 Uiso 1 1 calc R U . . .
C20_12 C 1.5980(3) 0.05250(12) 0.16500(13) 0.0269(6) Uani 1 1 d . . . . .
C21_12 C 1.5758(4) 0.03058(14) 0.10539(15) 0.0386(7) Uani 1 1 d . . . . .
H21_12 H 1.486087 0.025845 0.089817 0.046 Uiso 1 1 calc R U . . .
C22_12 C 1.6840(4) 0.01542(16) 0.06803(17) 0.0501(10) Uani 1 1 d . . . . .
H22_12 H 1.668261 0.000840 0.026947 0.060 Uiso 1 1 calc R U . . .
C23_12 C 1.8144(4) 0.02161(16) 0.09080(19) 0.0523(11) Uani 1 1 d . . . . .
H23_12 H 1.888457 0.011031 0.065492 0.063 Uiso 1 1 calc R U . . .
C24_12 C 1.8368(3) 0.04306(14) 0.15000(19) 0.0436(8) Uani 1 1 d . . . . .
H24_12 H 1.926573 0.047040 0.165597 0.052 Uiso 1 1 calc R U . . .
C25_12 C 1.7297(3) 0.05901(13) 0.18733(16) 0.0334(6) Uani 1 1 d . . . . .
H25_12 H 1.746310 0.074366 0.228111 0.040 Uiso 1 1 calc R U . . .
C1_12 C 1.3511(3) 0.14438(11) 0.11686(11) 0.0212(5) Uani 1 1 d . . . . .
P1_13 P 0.65639(7) 0.35843(3) 0.49429(3) 0.02136(14) Uani 1 1 d . . . . .
C2_13 C 0.9248(3) 0.34118(13) 0.52086(12) 0.0277(6) Uani 1 1 d . . . . .
H2_13 H 0.895494 0.337172 0.561843 0.033 Uiso 1 1 calc R U . . .
C3_13 C 1.0603(3) 0.33717(14) 0.50658(14) 0.0329(6) Uani 1 1 d . . . . .
H3_13 H 1.124083 0.330603 0.537768 0.039 Uiso 1 1 calc R U . . .
C4_13 C 1.1029(3) 0.34274(15) 0.44667(15) 0.0379(7) Uani 1 1 d . . . . .
H4_13 H 1.195910 0.339821 0.436898 0.045 Uiso 1 1 calc R U . . .
C5_13 C 1.0107(4) 0.35250(15) 0.40119(14) 0.0399(7) Uani 1 1 d . . . . .
H5_13 H 1.040759 0.356661 0.360341 0.048 Uiso 1 1 calc R U . . .
C6_13 C 0.8744(3) 0.35629(13) 0.41475(13) 0.0309(6) Uani 1 1 d . . . . .
H6_13 H 0.810725 0.362355 0.383342 0.037 Uiso 1 1 calc R U . . .
C7_13 C 0.5501(3) 0.34948(12) 0.42770(12) 0.0253(5) Uani 1 1 d . . . . .
C8_13 C 0.5188(4) 0.39987(14) 0.39419(14) 0.0382(7) Uani 1 1 d . . . . .
H8_13 H 0.554801 0.439932 0.406018 0.046 Uiso 1 1 calc R U . . .
C9_13 C 0.4350(4) 0.39123(14) 0.34368(15) 0.0418(8) Uani 1 1 d . . . . .
H9_13 H 0.412800 0.425522 0.320950 0.050 Uiso 1 1 calc R U . . .
C10_13 C 0.3834(3) 0.33293(14) 0.32609(13) 0.0321(6) Uani 1 1 d . . . . .
H10_13 H 0.326350 0.327258 0.291165 0.039 Uiso 1 1 calc R U . . .
C11_13 C 0.4144(3) 0.28297(13) 0.35900(13) 0.0287(6) Uani 1 1 d . . . . .
H11_13 H 0.378829 0.242984 0.346608 0.034 Uiso 1 1 calc R U . . .
C12_13 C 0.4971(3) 0.29082(12) 0.41002(12) 0.0273(5) Uani 1 1 d . . . . .
H12_13 H 0.517715 0.256385 0.432890 0.033 Uiso 1 1 calc R U . . .
C13_13 C 0.6077(3) 0.29918(11) 0.54539(11) 0.0214(5) Uani 1 1 d . . . . .
C14_13 C 0.6710(3) 0.24334(12) 0.54311(12) 0.0251(5) Uani 1 1 d . . . . .
H14_13 H 0.742915 0.236670 0.515233 0.030 Uiso 1 1 calc R U . . .
C15_13 C 0.6286(3) 0.19736(12) 0.58183(13) 0.0278(6) Uani 1 1 d . . . . .
H15_13 H 0.670708 0.158982 0.580009 0.033 Uiso 1 1 calc R U . . .
C16_13 C 0.5257(3) 0.20742(13) 0.62277(13) 0.0305(6) Uani 1 1 d . . . . .
H16_13 H 0.500296 0.176787 0.650666 0.037 Uiso 1 1 calc R U . . .
C17_13 C 0.4592(4) 0.26196(14) 0.62348(16) 0.0409(8) Uani 1 1 d . . . . .
H17_13 H 0.385992 0.267983 0.650791 0.049 Uiso 1 1 calc R U . . .
C18_13 C 0.4988(3) 0.30767(13) 0.58463(14) 0.0328(6) Uani 1 1 d . . . . .
H18_13 H 0.451888 0.344763 0.584655 0.039 Uiso 1 1 calc R U . . .
C19_13 C 0.6312(3) 0.43470(11) 0.52927(12) 0.0253(5) Uani 1 1 d . . . . .
H19A_13 H 0.653952 0.465811 0.498850 0.030 Uiso 1 1 calc R U . . .
H19B_13 H 0.534204 0.437628 0.539354 0.030 Uiso 1 1 calc R U . . .
C20_13 C 0.7134(3) 0.45063(11) 0.58644(13) 0.0263(5) Uani 1 1 d . . . . .
C21_13 C 0.8456(3) 0.47536(14) 0.58259(16) 0.0393(7) Uani 1 1 d . . . . .
H21_13 H 0.884768 0.482486 0.543808 0.047 Uiso 1 1 calc R U . . .
C22_13 C 0.9199(4) 0.48955(15) 0.63583(19) 0.0474(9) Uani 1 1 d . . . . .
H22_13 H 1.010014 0.506316 0.633132 0.057 Uiso 1 1 calc R U . . .
C23_13 C 0.8644(4) 0.47955(14) 0.69247(17) 0.0445(8) Uani 1 1 d . . . . .
H23_13 H 0.916490 0.488782 0.728478 0.053 Uiso 1 1 calc R U . . .
C24_13 C 0.7338(4) 0.45628(14) 0.69661(15) 0.0385(7) Uani 1 1 d . . . . .
H24_13 H 0.694663 0.450208 0.735594 0.046 Uiso 1 1 calc R U . . .
C25_13 C 0.6586(3) 0.44157(12) 0.64403(13) 0.0299(6) Uani 1 1 d . . . . .
H25_13 H 0.568422 0.425073 0.647346 0.036 Uiso 1 1 calc R U . . .
C1_13 C 0.8318(3) 0.35105(11) 0.47537(12) 0.0240(5) Uani 1 1 d . . . . .
C101 C 0.9681(3) 0.39543(14) -0.10704(14) 0.0368(7) Uani 1 1 d . . . . .
H101 H 0.939977 0.435655 -0.096340 0.044 Uiso 1 1 calc R U . . .
P1_14 P 0.02164(6) 0.13755(3) 0.68701(3) 0.02123(14) Uani 1 1 d . . . . .
C2_14 C 0.2125(3) 0.12706(13) 0.59586(13) 0.0295(6) Uani 1 1 d . . . . .
H2_14 H 0.270321 0.114767 0.627240 0.035 Uiso 1 1 calc R U . . .
C3_14 C 0.2589(3) 0.12916(15) 0.53645(14) 0.0344(6) Uani 1 1 d . . . . .
H3_14 H 0.348847 0.118589 0.527128 0.041 Uiso 1 1 calc R U . . .
C4_14 C 0.1743(3) 0.14671(15) 0.49038(13) 0.0340(6) Uani 1 1 d . . . . .
H4_14 H 0.206465 0.148345 0.449596 0.041 Uiso 1 1 calc R U . . .
C5_14 C 0.0427(3) 0.16186(14) 0.50403(14) 0.0336(6) Uani 1 1 d . . . . .
H5_14 H -0.015078 0.173776 0.472440 0.040 Uiso 1 1 calc R U . . .
C6_14 C -0.0049(3) 0.15971(13) 0.56334(13) 0.0279(6) Uani 1 1 d . . . . .
H6_14 H -0.095448 0.169594 0.572339 0.034 Uiso 1 1 calc R U . . .
C7_14 C 0.1651(3) 0.14635(11) 0.73743(11) 0.0216(5) Uani 1 1 d . . . . .
C8_14 C 0.2377(3) 0.20292(12) 0.73997(12) 0.0233(5) Uani 1 1 d . . . . .
H8_14 H 0.211196 0.234894 0.715066 0.028 Uiso 1 1 calc R U . . .
C9_14 C 0.3484(3) 0.21277(13) 0.77864(12) 0.0268(5) Uani 1 1 d . . . . .
H9_14 H 0.398373 0.251219 0.779997 0.032 Uiso 1 1 calc R U . . .
C10_14 C 0.3858(3) 0.16596(13) 0.81545(13) 0.0306(6) Uani 1 1 d . . . . .
H10_14 H 0.461193 0.172528 0.842274 0.037 Uiso 1 1 calc R U . . .
C11_14 C 0.3138(3) 0.11011(14) 0.81306(15) 0.0373(7) Uani 1 1 d . . . . .
H11_14 H 0.339766 0.078381 0.838396 0.045 Uiso 1 1 calc R U . . .
C12_14 C 0.2035(3) 0.09974(13) 0.77394(15) 0.0336(6) Uani 1 1 d . . . . .
H12_14 H 0.154725 0.060990 0.772223 0.040 Uiso 1 1 calc R U . . .
C13_14 C -0.0903(3) 0.19784(11) 0.70665(12) 0.0220(5) Uani 1 1 d . . . . .
C14_14 C -0.0831(3) 0.25303(12) 0.67635(12) 0.0239(5) Uani 1 1 d . . . . .
H14_14 H -0.022605 0.258179 0.643118 0.029 Uiso 1 1 calc R U . . .
C15_14 C -0.1650(3) 0.30022(12) 0.69523(13) 0.0279(6) Uani 1 1 d . . . . .
H15_14 H -0.160304 0.337843 0.674797 0.033 Uiso 1 1 calc R U . . .
C16_14 C -0.2534(3) 0.29302(13) 0.74354(13) 0.0295(6) Uani 1 1 d . . . . .
H16_14 H -0.311239 0.325103 0.755268 0.035 Uiso 1 1 calc R U . . .
C17_14 C -0.2577(3) 0.23919(14) 0.77474(13) 0.0316(6) Uani 1 1 d . . . . .
H17_14 H -0.316627 0.234766 0.808626 0.038 Uiso 1 1 calc R U . . .
C18_14 C -0.1766(3) 0.19187(13) 0.75679(13) 0.0288(6) Uani 1 1 d . . . . .
H18_14 H -0.179325 0.155061 0.778555 0.035 Uiso 1 1 calc R U . . .
C19_14 C -0.0627(3) 0.06273(12) 0.69739(14) 0.0285(6) Uani 1 1 d . . . . .
H19A_14 H 0.000758 0.030315 0.686093 0.034 Uiso 1 1 calc R U . . .
H19B_14 H -0.084656 0.059290 0.741233 0.034 Uiso 1 1 calc R U . . .
C20_14 C -0.1918(3) 0.05064(12) 0.66023(15) 0.0306(6) Uani 1 1 d . . . . .
C21_14 C -0.1849(4) 0.02969(13) 0.59955(16) 0.0392(7) Uani 1 1 d . . . . .
H21_14 H -0.099647 0.024074 0.580751 0.047 Uiso 1 1 calc R U . . .
C22_14 C -0.3039(4) 0.01696(15) 0.56643(19) 0.0513(10) Uani 1 1 d . . . . .
H22_14 H -0.299864 0.003043 0.524730 0.062 Uiso 1 1 calc R U . . .
C23_14 C -0.4278(4) 0.02450(15) 0.5940(2) 0.0548(11) Uani 1 1 d . . . . .
H23_14 H -0.508697 0.015858 0.571172 0.066 Uiso 1 1 calc R U . . .
C24_14 C -0.4348(3) 0.04449(15) 0.6546(2) 0.0474(9) Uani 1 1 d . . . . .
H24_14 H -0.520321 0.049027 0.673497 0.057 Uiso 1 1 calc R U . . .
C25_14 C -0.3165(3) 0.05801(13) 0.68797(17) 0.0365(7) Uani 1 1 d . . . . .
H25_14 H -0.321011 0.072223 0.729569 0.044 Uiso 1 1 calc R U . . .
C1_14 C 0.0805(3) 0.14297(11) 0.60987(12) 0.0228(5) Uani 1 1 d . . . . .

loop_
_atom_site_aniso_label
_atom_site_aniso_U_11
_atom_site_aniso_U_22
_atom_site_aniso_U_33
_atom_site_aniso_U_23
_atom_site_aniso_U_13
_atom_site_aniso_U_12
B1_1 0.0332(17) 0.0353(17) 0.0338(17) 0.0041(14) -0.0056(14) 0.0005(13)
F1_1 0.0335(10) 0.0415(11) 0.0929(17) 0.0027(11) -0.0047(11) -0.0039(8)
N1_1 0.0434(16) 0.0374(14) 0.0503(17) -0.0040(13) -0.0023(13) -0.0021(12)
C2_1 0.0356(16) 0.0374(15) 0.0259(14) 0.0017(12) -0.0007(12) -0.0017(13)
N2_1 0.0315(14) 0.0505(16) 0.0364(14) -0.0002(12) 0.0016(11) 0.0061(12)
C1_1 0.0271(14) 0.0318(15) 0.0382(16) 0.0097(13) 0.0003(12) 0.0023(11)
B1_2 0.0298(16) 0.0347(16) 0.0281(16) 0.0110(13) -0.0050(13) 0.0014(13)
F1_2 0.0481(11) 0.0403(10) 0.0515(11) 0.0168(9) 0.0085(9) 0.0200(8)
N1_2 0.0365(14) 0.0443(15) 0.0409(15) 0.0213(12) 0.0064(11) 0.0089(11)
C2_2 0.0362(15) 0.0260(13) 0.0234(13) 0.0065(10) -0.0083(12) -0.0029(11)
N2_2 0.0425(15) 0.0369(13) 0.0262(12) 0.0071(10) -0.0032(11) -0.0060(11)
C1_2 0.0261(13) 0.0290(13) 0.0326(14) 0.0083(11) 0.0042(11) 0.0027(11)
B1_3 0.0384(18) 0.0314(16) 0.0271(16) 0.0066(13) 0.0050(13) -0.0015(13)
C1_3 0.0285(15) 0.0342(16) 0.0470(18) 0.0080(14) 0.0050(13) 0.0032(12)
N1_3 0.0425(17) 0.0389(16) 0.079(2) -0.0023(15) 0.0153(16) 0.0046(13)
F1_3 0.0317(9) 0.0335(9) 0.0388(9) 0.0015(7) 0.0014(7) -0.0037(7)
C2_3 0.0400(17) 0.0224(13) 0.0420(17) 0.0042(12) 0.0098(13) -0.0003(11)
N2_3 0.0295(14) 0.0319(14) 0.078(2) 0.0074(14) 0.0089(14) 0.0010(11)
B1_4 0.0319(17) 0.0370(17) 0.0323(17) 0.0140(14) 0.0078(13) 0.0038(13)
F1_4 0.0444(11) 0.0449(11) 0.0536(12) 0.0213(9) -0.0087(9) -0.0182(9)
N1_4 0.0364(14) 0.0376(14) 0.0391(14) 0.0171(12) -0.0021(11) -0.0043(11)
C2_4 0.0395(16) 0.0252(13) 0.0234(13) 0.0064(10) 0.0100(12) 0.0046(11)
N2_4 0.0437(15) 0.0372(13) 0.0257(12) 0.0061(10) 0.0061(11) 0.0110(11)
C1_4 0.0273(14) 0.0295(14) 0.0314(14) 0.0063(12) -0.0005(11) 0.0022(11)
P1_11 0.0259(3) 0.0211(3) 0.0183(3) 0.0055(2) 0.0008(2) 0.0013(2)
C2_11 0.0396(16) 0.0303(14) 0.0208(13) 0.0032(10) -0.0033(11) 0.0029(12)
C3_11 0.0468(18) 0.0427(17) 0.0282(15) 0.0042(13) -0.0145(13) 0.0009(14)
C4_11 0.0306(15) 0.0404(16) 0.0423(17) 0.0032(13) -0.0092(13) 0.0016(12)
C5_11 0.0261(14) 0.0373(15) 0.0330(15) 0.0002(12) 0.0017(11) 0.0016(11)
C6_11 0.0346(15) 0.0298(13) 0.0218(13) 0.0032(10) -0.0048(11) 0.0045(11)
C7_11 0.0285(13) 0.0276(13) 0.0221(12) 0.0069(10) 0.0036(10) -0.0002(10)
C8_11 0.0302(14) 0.0260(13) 0.0243(13) 0.0037(10) 0.0031(11) -0.0033(10)
C9_11 0.0312(14) 0.0286(13) 0.0291(14) -0.0001(11) 0.0063(11) -0.0010(11)
C10_11 0.0348(15) 0.0378(15) 0.0266(14) 0.0044(12) 0.0094(12) -0.0024(12)
C11_11 0.055(2) 0.0338(16) 0.0360(16) 0.0135(13) 0.0187(15) 0.0018(14)
C12_11 0.0251(12) 0.0213(12) 0.0188(11) 0.0035(9) 0.0016(9) 0.0044(9)
C13_11 0.0228(12) 0.0275(13) 0.0260(13) 0.0073(10) 0.0010(10) 0.0004(10)
C14_11 0.0288(14) 0.0247(13) 0.0341(15) 0.0103(11) 0.0059(11) 0.0034(10)
C15_11 0.0426(16) 0.0245(13) 0.0306(14) 0.0084(11) -0.0038(12) 0.0096(12)
C16_11 0.0497(19) 0.0280(14) 0.0460(18) 0.0047(13) -0.0249(15) 0.0027(13)
C17_11 0.0371(16) 0.0215(13) 0.0395(16) 0.0038(11) -0.0136(13) -0.0018(11)
C18_11 0.0324(14) 0.0212(12) 0.0268(13) 0.0079(10) -0.0018(11) 0.0002(10)
C19_11 0.0303(14) 0.0163(11) 0.0338(14) 0.0022(10) 0.0034(11) 0.0016(10)
C20_11 0.0370(15) 0.0210(12) 0.0303(14) 0.0025(10) 0.0054(12) -0.0036(11)
C21_11 0.058(2) 0.0270(14) 0.0363(16) -0.0032(12) 0.0135(15) -0.0102(14)
C22_11 0.056(2) 0.0287(15) 0.056(2) -0.0110(15) 0.0260(18) -0.0081(14)
C23_11 0.0352(17) 0.0294(16) 0.089(3) -0.0092(17) 0.0120(18) 0.0065(13)
C24_11 0.0402(17) 0.0281(15) 0.056(2) 0.0008(14) -0.0041(15) 0.0086(13)
C1_11 0.0329(14) 0.0199(12) 0.0227(12) 0.0051(10) -0.0092(10) 0.0010(10)
P1_12 0.0183(3) 0.0185(3) 0.0212(3) 0.0045(2) 0.0010(2) 0.0006(2)
C2_12 0.0227(12) 0.0295(13) 0.0256(13) 0.0043(10) 0.0018(10) -0.0010(10)
C3_12 0.0305(14) 0.0374(15) 0.0222(13) 0.0045(11) 0.0027(11) 0.0011(11)
C4_12 0.0356(15) 0.0421(16) 0.0229(13) -0.0016(12) -0.0058(11) 0.0059(12)
C5_12 0.0274(14) 0.0456(17) 0.0303(15) -0.0045(12) -0.0046(11) -0.0025(12)
C6_12 0.0234(13) 0.0324(14) 0.0260(13) 0.0008(11) 0.0016(10) -0.0034(10)
C7_12 0.0193(11) 0.0224(12) 0.0218(12) 0.0031(9) 0.0019(9) -0.0002(9)
C8_12 0.0243(12) 0.0234(12) 0.0235(12) 0.0048(10) -0.0019(10) -0.0001(10)
C9_12 0.0335(14) 0.0222(12) 0.0275(13) 0.0051(10) 0.0014(11) -0.0041(10)
C10_12 0.0237(13) 0.0293(13) 0.0303(14) -0.0006(11) 0.0010(11) -0.0054(10)
C11_12 0.0245(13) 0.0349(14) 0.0278(14) 0.0027(11) -0.0032(11) 0.0002(11)
C12_12 0.0241(12) 0.0268(13) 0.0237(12) 0.0050(10) 0.0004(10) 0.0017(10)
C13_12 0.0186(11) 0.0208(11) 0.0203(11) 0.0022(9) -0.0007(9) -0.0001(9)
C14_12 0.0275(13) 0.0218(12) 0.0306(14) 0.0059(10) 0.0047(11) 0.0019(10)
C15_12 0.0330(15) 0.0256(13) 0.0325(14) 0.0099(11) 0.0090(12) -0.0008(11)
C16_12 0.0267(13) 0.0331(14) 0.0263(13) 0.0050(11) 0.0071(11) 0.0037(11)
C17_12 0.0264(13) 0.0258(13) 0.0267(13) 0.0042(10) 0.0020(10) 0.0053(10)
C18_12 0.0233(12) 0.0232(12) 0.0206(12) 0.0058(9) 0.0001(9) 0.0011(9)
C19_12 0.0253(13) 0.0194(11) 0.0293(13) 0.0068(10) 0.0012(10) 0.0018(9)
C20_12 0.0296(14) 0.0189(12) 0.0334(14) 0.0106(10) 0.0053(11) 0.0052(10)
C21_12 0.0493(19) 0.0316(15) 0.0370(16) 0.0082(12) 0.0017(14) 0.0171(13)
C22_12 0.076(3) 0.0404(18) 0.0380(18) 0.0127(14) 0.0210(17) 0.0291(18)
C23_12 0.054(2) 0.0400(18) 0.068(3) 0.0293(18) 0.0369(19) 0.0273(16)
C24_12 0.0304(15) 0.0283(15) 0.075(3) 0.0233(16) 0.0147(16) 0.0079(12)
C25_12 0.0285(14) 0.0217(13) 0.0514(18) 0.0136(12) 0.0031(13) 0.0057(11)
C1_12 0.0224(12) 0.0186(11) 0.0227(12) 0.0021(9) 0.0000(10) 0.0014(9)
P1_13 0.0270(3) 0.0195(3) 0.0179(3) 0.0043(2) -0.0002(2) 0.0000(2)
C2_13 0.0312(14) 0.0305(14) 0.0214(12) 0.0056(10) 0.0023(10) -0.0016(11)
C3_13 0.0271(14) 0.0391(16) 0.0322(15) 0.0012(12) 0.0021(11) -0.0011(12)
C4_13 0.0305(15) 0.0420(17) 0.0410(17) 0.0021(13) 0.0132(13) 0.0011(13)
C5_13 0.0488(19) 0.0445(17) 0.0270(15) 0.0061(13) 0.0157(13) 0.0017(14)
C6_13 0.0410(16) 0.0320(14) 0.0201(13) 0.0045(11) 0.0037(11) 0.0009(12)
C7_13 0.0288(13) 0.0246(12) 0.0228(12) 0.0040(10) -0.0035(10) 0.0025(10)
C8_13 0.057(2) 0.0253(14) 0.0322(15) 0.0083(12) -0.0150(14) -0.0035(13)
C9_13 0.062(2) 0.0300(15) 0.0345(16) 0.0105(13) -0.0184(15) 0.0032(14)
C10_13 0.0361(15) 0.0356(15) 0.0251(13) 0.0030(11) -0.0090(11) 0.0062(12)
C11_13 0.0342(15) 0.0270(13) 0.0252(13) -0.0006(10) -0.0044(11) 0.0054(11)
C12_13 0.0342(14) 0.0236(12) 0.0246(13) 0.0030(10) -0.0042(11) 0.0062(11)
C13_13 0.0260(12) 0.0197(11) 0.0182(11) 0.0029(9) -0.0011(9) -0.0020(9)
C14_13 0.0228(12) 0.0255(13) 0.0275(13) 0.0067(10) 0.0013(10) 0.0016(10)
C15_13 0.0269(13) 0.0213(12) 0.0356(15) 0.0086(11) -0.0055(11) -0.0016(10)
C16_13 0.0378(15) 0.0255(13) 0.0276(14) 0.0062(11) 0.0044(12) -0.0085(11)
C17_13 0.0483(19) 0.0270(14) 0.0471(18) 0.0030(13) 0.0269(15) -0.0016(13)
C18_13 0.0372(16) 0.0214(13) 0.0401(16) 0.0020(11) 0.0140(13) 0.0029(11)
C19_13 0.0319(14) 0.0190(12) 0.0253(13) 0.0052(10) 0.0012(11) 0.0014(10)
C20_13 0.0315(14) 0.0163(11) 0.0310(14) 0.0012(10) -0.0019(11) 0.0010(10)
C21_13 0.0364(16) 0.0320(15) 0.0482(19) -0.0018(13) 0.0014(14) -0.0083(12)
C22_13 0.0368(17) 0.0298(15) 0.074(3) -0.0071(16) -0.0124(17) -0.0044(13)
C23_13 0.055(2) 0.0274(15) 0.051(2) -0.0094(14) -0.0225(17) 0.0103(14)
C24_13 0.057(2) 0.0271(14) 0.0322(15) -0.0011(12) -0.0082(14) 0.0118(13)
C25_13 0.0383(15) 0.0227(12) 0.0292(14) 0.0017(10) -0.0041(12) 0.0058(11)
C1_13 0.0279(13) 0.0179(11) 0.0265(13) 0.0063(10) 0.0082(10) 0.0004(9)
C101 0.0490(18) 0.0281(14) 0.0347(16) 0.0106(12) 0.0135(14) 0.0055(13)
P1_14 0.0196(3) 0.0178(3) 0.0267(3) 0.0062(2) -0.0009(2) 0.0006(2)
C2_14 0.0268(14) 0.0330(14) 0.0289(14) 0.0000(11) -0.0030(11) 0.0056(11)
C3_14 0.0257(14) 0.0456(17) 0.0315(15) -0.0051(13) 0.0012(11) 0.0052(12)
C4_14 0.0330(15) 0.0444(17) 0.0243(14) -0.0010(12) 0.0015(11) 0.0001(13)
C5_14 0.0306(15) 0.0423(16) 0.0282(14) 0.0035(12) -0.0044(11) 0.0023(12)
C6_14 0.0225(13) 0.0331(14) 0.0287(14) 0.0044(11) -0.0022(10) 0.0026(10)
C7_14 0.0201(12) 0.0234(12) 0.0217(12) 0.0051(9) 0.0029(9) 0.0023(9)
C8_14 0.0250(12) 0.0227(12) 0.0227(12) 0.0084(10) 0.0006(10) 0.0000(10)
C9_14 0.0267(13) 0.0270(13) 0.0268(13) 0.0053(10) -0.0008(10) -0.0027(10)
C10_14 0.0278(14) 0.0348(15) 0.0296(14) 0.0063(11) -0.0061(11) 0.0013(11)
C11_14 0.0380(16) 0.0316(15) 0.0436(17) 0.0175(13) -0.0136(14) 0.0015(12)
C12_14 0.0331(15) 0.0230(13) 0.0453(17) 0.0120(12) -0.0083(13) -0.0029(11)
C13_14 0.0199(12) 0.0225(12) 0.0238(12) 0.0051(10) -0.0019(9) 0.0007(9)
C14_14 0.0237(12) 0.0226(12) 0.0257(13) 0.0043(10) -0.0007(10) -0.0005(10)
C15_14 0.0352(15) 0.0227(12) 0.0265(13) 0.0048(10) -0.0018(11) 0.0050(11)
C16_14 0.0271(13) 0.0304(14) 0.0313(14) -0.0023(11) -0.0016(11) 0.0098(11)
C17_14 0.0262(14) 0.0389(15) 0.0299(14) 0.0041(12) 0.0064(11) 0.0023(11)
C18_14 0.0288(14) 0.0273(13) 0.0310(14) 0.0103(11) 0.0035(11) 0.0008(11)
C19_14 0.0258(13) 0.0200(12) 0.0405(16) 0.0099(11) 0.0000(11) 0.0001(10)
C20_14 0.0297(14) 0.0158(11) 0.0468(17) 0.0101(11) -0.0051(12) -0.0023(10)
C21_14 0.0458(18) 0.0221(13) 0.0498(19) 0.0081(13) -0.0062(15) -0.0033(12)
C22_14 0.066(3) 0.0248(15) 0.062(2) 0.0070(15) -0.0255(19) -0.0122(15)
C23_14 0.052(2) 0.0279(16) 0.084(3) 0.0172(17) -0.030(2) -0.0111(15)
C24_14 0.0297(16) 0.0288(15) 0.085(3) 0.0237(17) -0.0100(17) -0.0030(12)
C25_14 0.0284(14) 0.0227(13) 0.060(2) 0.0160(13) -0.0009(13) -0.0018(11)
C1_14 0.0218(12) 0.0200(11) 0.0266(13) 0.0011(10) -0.0015(10) 0.0004(9)

loop_
_atom_type_symbol
_atom_type_description
_atom_type_scat_dispersion_real
_atom_type_scat_dispersion_imag
_atom_type_scat_source
C C 0.0181 0.0091 'International Tables Vol C Tables 4.2.6.8 and 6.1.1.4'
H H 0.0000 0.0000 'International Tables Vol C Tables 4.2.6.8 and 6.1.1.4'
B B 0.0090 0.0039 'International Tables Vol C Tables 4.2.6.8 and 6.1.1.4'
N N 0.0311 0.0180 'International Tables Vol C Tables 4.2.6.8 and 6.1.1.4'
F F 0.0727 0.0534 'International Tables Vol C Tables 4.2.6.8 and 6.1.1.4'
P P 0.2955 0.4335 'International Tables Vol C Tables 4.2.6.8 and 6.1.1.4'

loop_
_geom_angle_atom_site_label_1
_geom_angle_atom_site_label_2
_geom_angle_atom_site_label_3
_geom_angle
_geom_angle_site_symmetry_1
_geom_angle_site_symmetry_3
_geom_angle_publ_flag
F1_1 B1_1 C1_1 110.4(3) . . ?
F1_1 B1_1 C2_1 109.7(3) . . ?
C1_1 B1_1 C2_1 105.6(2) . . ?
F1_1 B1_1 H1_1 109.0(12) . . ?
C1_1 B1_1 H1_1 104.9(12) . . ?
C2_1 B1_1 H1_1 117.0(12) . . ?
N2_1 C2_1 B1_1 179.1(3) . . ?
N1_1 C1_1 B1_1 179.4(3) . . ?
F1_2 B1_2 C2_2 108.9(2) . . ?
F1_2 B1_2 C1_2 108.9(2) . . ?
C2_2 B1_2 C1_2 108.0(2) . . ?
F1_2 B1_2 H1_2 111(2) . . ?
C2_2 B1_2 H1_2 109(2) . . ?
C1_2 B1_2 H1_2 110(2) . . ?
N2_2 C2_2 B1_2 178.0(3) . . ?
N1_2 C1_2 B1_2 178.3(3) . . ?
F1_3 B1_3 C2_3 109.8(2) . . ?
F1_3 B1_3 C1_3 110.8(2) . . ?
C2_3 B1_3 C1_3 107.3(3) . . ?
F1_3 B1_3 H1_3 109(2) . . ?
C2_3 B1_3 H1_3 111(2) . . ?
C1_3 B1_3 H1_3 109.9(19) . . ?
N1_3 C1_3 B1_3 178.4(3) . . ?
N2_3 C2_3 B1_3 177.9(3) . . ?
F1_4 B1_4 C2_4 108.1(2) . . ?
F1_4 B1_4 C1_4 108.6(3) . . ?
C2_4 B1_4 C1_4 107.9(2) . . ?
F1_4 B1_4 H1_4 114(2) . . ?
C2_4 B1_4 H1_4 109(2) . . ?
C1_4 B1_4 H1_4 109(2) . . ?
N2_4 C2_4 B1_4 178.3(3) . . ?
N1_4 C1_4 B1_4 179.2(3) . . ?
C12_11 P1_11 C7_11 108.15(12) . . ?
C12_11 P1_11 C1_11 108.76(12) . . ?
C7_11 P1_11 C1_11 111.59(13) . . ?
C12_11 P1_11 C18_11 110.85(12) . . ?
C7_11 P1_11 C18_11 107.47(13) . . ?
C1_11 P1_11 C18_11 110.00(13) . . ?
C3_11 C2_11 C1_11 118.8(3) . . ?
C3_11 C2_11 H2_11 120.6 . . ?
C1_11 C2_11 H2_11 120.6 . . ?
C4_11 C3_11 C2_11 120.5(3) . . ?
C4_11 C3_11 H3_11 119.8 . . ?
C2_11 C3_11 H3_11 119.8 . . ?
C5_11 C4_11 C3_11 120.3(3) . . ?
C5_11 C4_11 H4_11 119.8 . . ?
C3_11 C4_11 H4_11 119.8 . . ?
C4_11 C5_11 C6_11 120.3(3) . . ?
C4_11 C5_11 H5_11 119.9 . . ?
C6_11 C5_11 H5_11 119.9 . . ?
C1_11 C6_11 C5_11 119.5(3) . . ?
C1_11 C6_11 H6_11 120.2 . . ?
C5_11 C6_11 H6_11 120.2 . . ?
C8_11 C7_11 C101 120.0(3) . . ?
C8_11 C7_11 P1_11 119.5(2) . . ?
C101 C7_11 P1_11 120.5(2) . . ?
C9_11 C8_11 C7_11 120.0(2) . . ?
C9_11 C8_11 H8_11 120.0 . . ?
C7_11 C8_11 H8_11 120.0 . . ?
C10_11 C9_11 C8_11 120.0(3) . . ?
C10_11 C9_11 H9_11 120.0 . . ?
C8_11 C9_11 H9_11 120.0 . . ?
C9_11 C10_11 C11_11 120.1(3) . . ?
C9_11 C10_11 H10_11 119.9 . . ?
C11_11 C10_11 H10_11 119.9 . . ?
C101 C11_11 C10_11 120.6(3) . . ?
C101 C11_11 H11_11 119.7 . . ?
C10_11 C11_11 H11_11 119.7 . . ?
C17_11 C12_11 C13_11 119.9(2) . . ?
C17_11 C12_11 P1_11 119.2(2) . . ?
C13_11 C12_11 P1_11 120.7(2) . . ?
C14_11 C13_11 C12_11 119.5(3) . . ?
C14_11 C13_11 H13_11 120.3 . . ?
C12_11 C13_11 H13_11 120.3 . . ?
C15_11 C14_11 C13_11 120.3(3) . . ?
C15_11 C14_11 H14_11 119.8 . . ?
C13_11 C14_11 H14_11 119.8 . . ?
C14_11 C15_11 C16_11 120.1(3) . . ?
C14_11 C15_11 H15_11 120.0 . . ?
C16_11 C15_11 H15_11 120.0 . . ?
C17_11 C16_11 C15_11 120.3(3) . . ?
C17_11 C16_11 H16_11 119.9 . . ?
C15_11 C16_11 H16_11 119.9 . . ?
C16_11 C17_11 C12_11 119.8(3) . . ?
C16_11 C17_11 H17_11 120.1 . . ?
C12_11 C17_11 H17_11 120.1 . . ?
C19_11 C18_11 P1_11 114.88(18) . . ?
C19_11 C18_11 H18A_11 108.5 . . ?
P1_11 C18_11 H18A_11 108.5 . . ?
C19_11 C18_11 H18B_11 108.5 . . ?
P1_11 C18_11 H18B_11 108.5 . . ?
H18A_11 C18_11 H18B_11 107.5 . . ?
C20_11 C19_11 C24_11 118.6(3) . . ?
C20_11 C19_11 C18_11 121.1(2) . . ?
C24_11 C19_11 C18_11 120.3(3) . . ?
C21_11 C20_11 C19_11 121.5(3) . . ?
C21_11 C20_11 H20_11 119.3 . . ?
C19_11 C20_11 H20_11 119.3 . . ?
C22_11 C21_11 C20_11 119.5(3) . . ?
C22_11 C21_11 H21_11 120.2 . . ?
C20_11 C21_11 H21_11 120.2 . . ?
C23_11 C22_11 C21_11 120.0(3) . . ?
C23_11 C22_11 H22_11 120.0 . . ?
C21_11 C22_11 H22_11 120.0 . . ?
C22_11 C23_11 C24_11 121.0(3) . . ?
C22_11 C23_11 H23_11 119.5 . . ?
C24_11 C23_11 H23_11 119.5 . . ?
C23_11 C24_11 C19_11 119.4(3) . . ?
C23_11 C24_11 H24_11 120.3 . . ?
C19_11 C24_11 H24_11 120.3 . . ?
C6_11 C1_11 C2_11 120.6(3) . . ?
C6_11 C1_11 P1_11 119.7(2) . . ?
C2_11 C1_11 P1_11 119.7(2) . . ?
C1_12 P1_12 C7_12 110.58(12) . . ?
C1_12 P1_12 C13_12 107.69(12) . . ?
C7_12 P1_12 C13_12 108.88(11) . . ?
C1_12 P1_12 C19_12 110.45(12) . . ?
C7_12 P1_12 C19_12 110.28(12) . . ?
C13_12 P1_12 C19_12 108.89(12) . . ?
C3_12 C2_12 C1_12 120.2(3) . . ?
C3_12 C2_12 H2_12 119.9 . . ?
C1_12 C2_12 H2_12 119.9 . . ?
C2_12 C3_12 C4_12 120.0(3) . . ?
C2_12 C3_12 H3_12 120.0 . . ?
C4_12 C3_12 H3_12 120.0 . . ?
C5_12 C4_12 C3_12 120.0(3) . . ?
C5_12 C4_12 H4_12 120.0 . . ?
C3_12 C4_12 H4_12 120.0 . . ?
C4_12 C5_12 C6_12 120.4(3) . . ?
C4_12 C5_12 H5_12 119.8 . . ?
C6_12 C5_12 H5_12 119.8 . . ?
C5_12 C6_12 C1_12 119.8(3) . . ?
C5_12 C6_12 H6_12 120.1 . . ?
C1_12 C6_12 H6_12 120.1 . . ?
C8_12 C7_12 C12_12 119.7(2) . . ?
C8_12 C7_12 P1_12 120.63(19) . . ?
C12_12 C7_12 P1_12 119.40(19) . . ?
C9_12 C8_12 C7_12 119.8(2) . . ?
C9_12 C8_12 H8_12 120.1 . . ?
C7_12 C8_12 H8_12 120.1 . . ?
C10_12 C9_12 C8_12 120.5(2) . . ?
C10_12 C9_12 H9_12 119.8 . . ?
C8_12 C9_12 H9_12 119.8 . . ?
C9_12 C10_12 C11_12 119.9(2) . . ?
C9_12 C10_12 H10_12 120.0 . . ?
C11_12 C10_12 H10_12 120.0 . . ?
C12_12 C11_12 C10_12 120.1(3) . . ?
C12_12 C11_12 H11_12 120.0 . . ?
C10_12 C11_12 H11_12 120.0 . . ?
C11_12 C12_12 C7_12 120.0(2) . . ?
C11_12 C12_12 H12_12 120.0 . . ?
C7_12 C12_12 H12_12 120.0 . . ?
C14_12 C13_12 C18_12 120.1(2) . . ?
C14_12 C13_12 P1_12 122.41(19) . . ?
C18_12 C13_12 P1_12 117.45(18) . . ?
C15_12 C14_12 C13_12 119.2(2) . . ?
C15_12 C14_12 H14_12 120.4 . . ?
C13_12 C14_12 H14_12 120.4 . . ?
C16_12 C15_12 C14_12 120.7(2) . . ?
C16_12 C15_12 H15_12 119.6 . . ?
C14_12 C15_12 H15_12 119.6 . . ?
C15_12 C16_12 C17_12 120.1(2) . . ?
C15_12 C16_12 H16_12 120.0 . . ?
C17_12 C16_12 H16_12 120.0 . . ?
C18_12 C17_12 C16_12 119.7(2) . . ?
C18_12 C17_12 H17_12 120.2 . . ?
C16_12 C17_12 H17_12 120.2 . . ?
C17_12 C18_12 C13_12 120.2(2) . . ?
C17_12 C18_12 H18_12 119.9 . . ?
C13_12 C18_12 H18_12 119.9 . . ?
C20_12 C19_12 P1_12 113.79(17) . . ?
C20_12 C19_12 H19A_12 108.8 . . ?
P1_12 C19_12 H19A_12 108.8 . . ?
C20_12 C19_12 H19B_12 108.8 . . ?
P1_12 C19_12 H19B_12 108.8 . . ?
H19A_12 C19_12 H19B_12 107.7 . . ?
C21_12 C20_12 C25_12 119.2(3) . . ?
C21_12 C20_12 C19_12 120.7(3) . . ?
C25_12 C20_12 C19_12 120.1(3) . . ?
C20_12 C21_12 C22_12 120.4(3) . . ?
C20_12 C21_12 H21_12 119.8 . . ?
C22_12 C21_12 H21_12 119.8 . . ?
C23_12 C22_12 C21_12 119.9(4) . . ?
C23_12 C22_12 H22_12 120.1 . . ?
C21_12 C22_12 H22_12 120.1 . . ?
C24_12 C23_12 C22_12 119.9(3) . . ?
C24_12 C23_12 H23_12 120.1 . . ?
C22_12 C23_12 H23_12 120.1 . . ?
C23_12 C24_12 C25_12 120.6(3) . . ?
C23_12 C24_12 H24_12 119.7 . . ?
C25_12 C24_12 H24_12 119.7 . . ?
C24_12 C25_12 C20_12 119.9(3) . . ?
C24_12 C25_12 H25_12 120.0 . . ?
C20_12 C25_12 H25_12 120.0 . . ?
C6_12 C1_12 C2_12 119.5(2) . . ?
C6_12 C1_12 P1_12 118.8(2) . . ?
C2_12 C1_12 P1_12 121.6(2) . . ?
C7_13 P1_13 C13_13 108.47(12) . . ?
C7_13 P1_13 C1_13 111.74(13) . . ?
C13_13 P1_13 C1_13 108.20(12) . . ?
C7_13 P1_13 C19_13 107.36(12) . . ?
C13_13 P1_13 C19_13 111.09(12) . . ?
C1_13 P1_13 C19_13 110.00(13) . . ?
C3_13 C2_13 C1_13 120.0(3) . . ?
C3_13 C2_13 H2_13 120.0 . . ?
C1_13 C2_13 H2_13 120.0 . . ?
C2_13 C3_13 C4_13 120.0(3) . . ?
C2_13 C3_13 H3_13 120.0 . . ?
C4_13 C3_13 H3_13 120.0 . . ?
C5_13 C4_13 C3_13 120.3(3) . . ?
C5_13 C4_13 H4_13 119.9 . . ?
C3_13 C4_13 H4_13 119.9 . . ?
C4_13 C5_13 C6_13 120.4(3) . . ?
C4_13 C5_13 H5_13 119.8 . . ?
C6_13 C5_13 H5_13 119.8 . . ?
C5_13 C6_13 C1_13 119.1(3) . . ?
C5_13 C6_13 H6_13 120.4 . . ?
C1_13 C6_13 H6_13 120.4 . . ?
C12_13 C7_13 C8_13 119.9(3) . . ?
C12_13 C7_13 P1_13 118.75(19) . . ?
C8_13 C7_13 P1_13 121.4(2) . . ?
C9_13 C8_13 C7_13 119.6(3) . . ?
C9_13 C8_13 H8_13 120.2 . . ?
C7_13 C8_13 H8_13 120.2 . . ?
C10_13 C9_13 C8_13 120.3(3) . . ?
C10_13 C9_13 H9_13 119.9 . . ?
C8_13 C9_13 H9_13 119.9 . . ?
C11_13 C10_13 C9_13 120.3(3) . . ?
C11_13 C10_13 H10_13 119.9 . . ?
C9_13 C10_13 H10_13 119.9 . . ?
C10_13 C11_13 C12_13 120.3(3) . . ?
C10_13 C11_13 H11_13 119.9 . . ?
C12_13 C11_13 H11_13 119.9 . . ?
C11_13 C12_13 C7_13 119.7(2) . . ?
C11_13 C12_13 H12_13 120.2 . . ?
C7_13 C12_13 H12_13 120.2 . . ?
C14_13 C13_13 C18_13 119.8(2) . . ?
C14_13 C13_13 P1_13 120.7(2) . . ?
C18_13 C13_13 P1_13 119.3(2) . . ?
C15_13 C14_13 C13_13 119.7(2) . . ?
C15_13 C14_13 H14_13 120.1 . . ?
C13_13 C14_13 H14_13 120.1 . . ?
C16_13 C15_13 C14_13 120.1(3) . . ?
C16_13 C15_13 H15_13 120.0 . . ?
C14_13 C15_13 H15_13 120.0 . . ?
C15_13 C16_13 C17_13 120.3(3) . . ?
C15_13 C16_13 H16_13 119.9 . . ?
C17_13 C16_13 H16_13 119.9 . . ?
C18_13 C17_13 C16_13 120.2(3) . . ?
C18_13 C17_13 H17_13 119.9 . . ?
C16_13 C17_13 H17_13 119.9 . . ?
C17_13 C18_13 C13_13 119.8(3) . . ?
C17_13 C18_13 H18_13 120.1 . . ?
C13_13 C18_13 H18_13 120.1 . . ?
C20_13 C19_13 P1_13 114.96(18) . . ?
C20_13 C19_13 H19A_13 108.5 . . ?
P1_13 C19_13 H19A_13 108.5 . . ?
C20_13 C19_13 H19B_13 108.5 . . ?
P1_13 C19_13 H19B_13 108.5 . . ?
H19A_13 C19_13 H19B_13 107.5 . . ?
C25_13 C20_13 C21_13 118.6(3) . . ?
C25_13 C20_13 C19_13 120.8(3) . . ?
C21_13 C20_13 C19_13 120.5(3) . . ?
C22_13 C21_13 C20_13 119.7(3) . . ?
C22_13 C21_13 H21_13 120.2 . . ?
C20_13 C21_13 H21_13 120.2 . . ?
C23_13 C22_13 C21_13 120.8(3) . . ?
C23_13 C22_13 H22_13 119.6 . . ?
C21_13 C22_13 H22_13 119.6 . . ?
C24_13 C23_13 C22_13 119.8(3) . . ?
C24_13 C23_13 H23_13 120.1 . . ?
C22_13 C23_13 H23_13 120.1 . . ?
C23_13 C24_13 C25_13 120.1(3) . . ?
C23_13 C24_13 H24_13 119.9 . . ?
C25_13 C24_13 H24_13 119.9 . . ?
C24_13 C25_13 C20_13 120.9(3) . . ?
C24_13 C25_13 H25_13 119.5 . . ?
C20_13 C25_13 H25_13 119.5 . . ?
C2_13 C1_13 C6_13 120.2(3) . . ?
C2_13 C1_13 P1_13 120.0(2) . . ?
C6_13 C1_13 P1_13 119.8(2) . . ?
C11_11 C101 C7_11 119.3(3) . . ?
C11_11 C101 H101 120.4 . . ?
C7_11 C101 H101 120.4 . . ?
C13_14 P1_14 C1_14 110.90(12) . . ?
C13_14 P1_14 C7_14 108.04(12) . . ?
C1_14 P1_14 C7_14 108.40(12) . . ?
C13_14 P1_14 C19_14 110.20(12) . . ?
C1_14 P1_14 C19_14 110.52(13) . . ?
C7_14 P1_14 C19_14 108.70(12) . . ?
C3_14 C2_14 C1_14 120.2(3) . . ?
C3_14 C2_14 H2_14 119.9 . . ?
C1_14 C2_14 H2_14 119.9 . . ?
C2_14 C3_14 C4_14 120.1(3) . . ?
C2_14 C3_14 H3_14 120.0 . . ?
C4_14 C3_14 H3_14 120.0 . . ?
C5_14 C4_14 C3_14 119.9(3) . . ?
C5_14 C4_14 H4_14 120.1 . . ?
C3_14 C4_14 H4_14 120.1 . . ?
C6_14 C5_14 C4_14 120.5(3) . . ?
C6_14 C5_14 H5_14 119.8 . . ?
C4_14 C5_14 H5_14 119.8 . . ?
C5_14 C6_14 C1_14 119.7(3) . . ?
C5_14 C6_14 H6_14 120.1 . . ?
C1_14 C6_14 H6_14 120.1 . . ?
C12_14 C7_14 C8_14 119.9(2) . . ?
C12_14 C7_14 P1_14 122.5(2) . . ?
C8_14 C7_14 P1_14 117.67(19) . . ?
C9_14 C8_14 C7_14 120.3(2) . . ?
C9_14 C8_14 H8_14 119.8 . . ?
C7_14 C8_14 H8_14 119.8 . . ?
C8_14 C9_14 C10_14 119.5(3) . . ?
C8_14 C9_14 H9_14 120.2 . . ?
C10_14 C9_14 H9_14 120.2 . . ?
C11_14 C10_14 C9_14 120.1(3) . . ?
C11_14 C10_14 H10_14 119.9 . . ?
C9_14 C10_14 H10_14 119.9 . . ?
C10_14 C11_14 C12_14 120.6(3) . . ?
C10_14 C11_14 H11_14 119.7 . . ?
C12_14 C11_14 H11_14 119.7 . . ?
C7_14 C12_14 C11_14 119.5(3) . . ?
C7_14 C12_14 H12_14 120.2 . . ?
C11_14 C12_14 H12_14 120.2 . . ?
C14_14 C13_14 C18_14 119.5(2) . . ?
C14_14 C13_14 P1_14 120.8(2) . . ?
C18_14 C13_14 P1_14 119.40(19) . . ?
C15_14 C14_14 C13_14 119.4(2) . . ?
C15_14 C14_14 H14_14 120.3 . . ?
C13_14 C14_14 H14_14 120.3 . . ?
C16_14 C15_14 C14_14 120.6(2) . . ?
C16_14 C15_14 H15_14 119.7 . . ?
C14_14 C15_14 H15_14 119.7 . . ?
C17_14 C16_14 C15_14 120.0(3) . . ?
C17_14 C16_14 H16_14 120.0 . . ?
C15_14 C16_14 H16_14 120.0 . . ?
C18_14 C17_14 C16_14 120.1(3) . . ?
C18_14 C17_14 H17_14 119.9 . . ?
C16_14 C17_14 H17_14 119.9 . . ?
C17_14 C18_14 C13_14 120.3(2) . . ?
C17_14 C18_14 H18_14 119.9 . . ?
C13_14 C18_14 H18_14 119.9 . . ?
C20_14 C19_14 P1_14 114.39(18) . . ?
C20_14 C19_14 H19A_14 108.7 . . ?
P1_14 C19_14 H19A_14 108.7 . . ?
C20_14 C19_14 H19B_14 108.7 . . ?
P1_14 C19_14 H19B_14 108.7 . . ?
H19A_14 C19_14 H19B_14 107.6 . . ?
C21_14 C20_14 C25_14 120.3(3) . . ?
C21_14 C20_14 C19_14 119.9(3) . . ?
C25_14 C20_14 C19_14 119.8(3) . . ?
C20_14 C21_14 C22_14 119.5(4) . . ?
C20_14 C21_14 H21_14 120.3 . . ?
C22_14 C21_14 H21_14 120.3 . . ?
C23_14 C22_14 C21_14 120.2(4) . . ?
C23_14 C22_14 H22_14 119.9 . . ?
C21_14 C22_14 H22_14 119.9 . . ?
C24_14 C23_14 C22_14 120.4(3) . . ?
C24_14 C23_14 H23_14 119.8 . . ?
C22_14 C23_14 H23_14 119.8 . . ?
C23_14 C24_14 C25_14 119.9(4) . . ?
C23_14 C24_14 H24_14 120.0 . . ?
C25_14 C24_14 H24_14 120.0 . . ?
C20_14 C25_14 C24_14 119.8(4) . . ?
C20_14 C25_14 H25_14 120.1 . . ?
C24_14 C25_14 H25_14 120.1 . . ?
C6_14 C1_14 C2_14 119.6(3) . . ?
C6_14 C1_14 P1_14 121.2(2) . . ?
C2_14 C1_14 P1_14 119.0(2) . . ?

loop_
_geom_bond_atom_site_label_1
_geom_bond_atom_site_label_2
_geom_bond_distance
_geom_bond_site_symmetry_2
_geom_bond_publ_flag
B1_1 F1_1 1.392(4) . ?
B1_1 C1_1 1.609(5) . ?
B1_1 C2_1 1.616(5) . ?
B1_1 H1_1 1.24(3) . ?
N1_1 C1_1 1.140(4) . ?
C2_1 N2_1 1.152(4) . ?
B1_2 F1_2 1.411(4) . ?
B1_2 C2_2 1.612(4) . ?
B1_2 C1_2 1.613(4) . ?
B1_2 H1_2 1.09(4) . ?
N1_2 C1_2 1.141(4) . ?
C2_2 N2_2 1.140(4) . ?
B1_3 F1_3 1.413(4) . ?
B1_3 C2_3 1.604(5) . ?
B1_3 C1_3 1.619(5) . ?
B1_3 H1_3 1.13(4) . ?
C1_3 N1_3 1.143(4) . ?
C2_3 N2_3 1.146(4) . ?
B1_4 F1_4 1.416(4) . ?
B1_4 C2_4 1.610(5) . ?
B1_4 C1_4 1.617(4) . ?
B1_4 H1_4 1.14(4) . ?
N1_4 C1_4 1.142(4) . ?
C2_4 N2_4 1.145(4) . ?
P1_11 C12_11 1.795(2) . ?
P1_11 C7_11 1.796(3) . ?
P1_11 C1_11 1.800(3) . ?
P1_11 C18_11 1.821(3) . ?
C2_11 C3_11 1.393(4) . ?
C2_11 C1_11 1.397(4) . ?
C2_11 H2_11 0.9500 . ?
C3_11 C4_11 1.380(5) . ?
C3_11 H3_11 0.9500 . ?
C4_11 C5_11 1.378(4) . ?
C4_11 H4_11 0.9500 . ?
C5_11 C6_11 1.387(4) . ?
C5_11 H5_11 0.9500 . ?
C6_11 C1_11 1.388(4) . ?
C6_11 H6_11 0.9500 . ?
C7_11 C8_11 1.391(4) . ?
C7_11 C101 1.399(4) . ?
C8_11 C9_11 1.385(4) . ?
C8_11 H8_11 0.9500 . ?
C9_11 C10_11 1.384(4) . ?
C9_11 H9_11 0.9500 . ?
C10_11 C11_11 1.384(4) . ?
C10_11 H10_11 0.9500 . ?
C11_11 C101 1.383(4) . ?
C11_11 H11_11 0.9500 . ?
C12_11 C17_11 1.387(4) . ?
C12_11 C13_11 1.392(4) . ?
C13_11 C14_11 1.391(4) . ?
C13_11 H13_11 0.9500 . ?
C14_11 C15_11 1.368(4) . ?
C14_11 H14_11 0.9500 . ?
C15_11 C16_11 1.388(4) . ?
C15_11 H15_11 0.9500 . ?
C16_11 C17_11 1.377(4) . ?
C16_11 H16_11 0.9500 . ?
C17_11 H17_11 0.9500 . ?
C18_11 C19_11 1.514(4) . ?
C18_11 H18A_11 0.9900 . ?
C18_11 H18B_11 0.9900 . ?
C19_11 C20_11 1.386(4) . ?
C19_11 C24_11 1.397(4) . ?
C20_11 C21_11 1.384(4) . ?
C20_11 H20_11 0.9500 . ?
C21_11 C22_11 1.378(5) . ?
C21_11 H21_11 0.9500 . ?
C22_11 C23_11 1.369(6) . ?
C22_11 H22_11 0.9500 . ?
C23_11 C24_11 1.396(5) . ?
C23_11 H23_11 0.9500 . ?
C24_11 H24_11 0.9500 . ?
P1_12 C1_12 1.795(3) . ?
P1_12 C7_12 1.795(3) . ?
P1_12 C13_12 1.795(3) . ?
P1_12 C19_12 1.818(3) . ?
C2_12 C3_12 1.383(4) . ?
C2_12 C1_12 1.399(4) . ?
C2_12 H2_12 0.9500 . ?
C3_12 C4_12 1.387(4) . ?
C3_12 H3_12 0.9500 . ?
C4_12 C5_12 1.384(4) . ?
C4_12 H4_12 0.9500 . ?
C5_12 C6_12 1.386(4) . ?
C5_12 H5_12 0.9500 . ?
C6_12 C1_12 1.392(4) . ?
C6_12 H6_12 0.9500 . ?
C7_12 C8_12 1.392(3) . ?
C7_12 C12_12 1.397(4) . ?
C8_12 C9_12 1.384(4) . ?
C8_12 H8_12 0.9500 . ?
C9_12 C10_12 1.384(4) . ?
C9_12 H9_12 0.9500 . ?
C10_12 C11_12 1.388(4) . ?
C10_12 H10_12 0.9500 . ?
C11_12 C12_12 1.382(4) . ?
C11_12 H11_12 0.9500 . ?
C12_12 H12_12 0.9500 . ?
C13_12 C14_12 1.391(4) . ?
C13_12 C18_12 1.394(3) . ?
C14_12 C15_12 1.387(4) . ?
C14_12 H14_12 0.9500 . ?
C15_12 C16_12 1.380(4) . ?
C15_12 H15_12 0.9500 . ?
C16_12 C17_12 1.392(4) . ?
C16_12 H16_12 0.9500 . ?
C17_12 C18_12 1.381(4) . ?
C17_12 H17_12 0.9500 . ?
C18_12 H18_12 0.9500 . ?
C19_12 C20_12 1.515(4) . ?
C19_12 H19A_12 0.9900 . ?
C19_12 H19B_12 0.9900 . ?
C20_12 C21_12 1.382(4) . ?
C20_12 C25_12 1.390(4) . ?
C21_12 C22_12 1.392(5) . ?
C21_12 H21_12 0.9500 . ?
C22_12 C23_12 1.381(6) . ?
C22_12 H22_12 0.9500 . ?
C23_12 C24_12 1.371(6) . ?
C23_12 H23_12 0.9500 . ?
C24_12 C25_12 1.387(4) . ?
C24_12 H24_12 0.9500 . ?
C25_12 H25_12 0.9500 . ?
P1_13 C7_13 1.795(3) . ?
P1_13 C13_13 1.795(2) . ?
P1_13 C1_13 1.798(3) . ?
P1_13 C19_13 1.823(3) . ?
C2_13 C3_13 1.383(4) . ?
C2_13 C1_13 1.386(4) . ?
C2_13 H2_13 0.9500 . ?
C3_13 C4_13 1.387(4) . ?
C3_13 H3_13 0.9500 . ?
C4_13 C5_13 1.380(5) . ?
C4_13 H4_13 0.9500 . ?
C5_13 C6_13 1.387(5) . ?
C5_13 H5_13 0.9500 . ?
C6_13 C1_13 1.401(4) . ?
C6_13 H6_13 0.9500 . ?
C7_13 C12_13 1.394(4) . ?
C7_13 C8_13 1.394(4) . ?
C8_13 C9_13 1.382(4) . ?
C8_13 H8_13 0.9500 . ?
C9_13 C10_13 1.382(4) . ?
C9_13 H9_13 0.9500 . ?
C10_13 C11_13 1.378(4) . ?
C10_13 H10_13 0.9500 . ?
C11_13 C12_13 1.383(4) . ?
C11_13 H11_13 0.9500 . ?
C12_13 H12_13 0.9500 . ?
C13_13 C14_13 1.392(4) . ?
C13_13 C18_13 1.393(4) . ?
C14_13 C15_13 1.391(4) . ?
C14_13 H14_13 0.9500 . ?
C15_13 C16_13 1.376(4) . ?
C15_13 H15_13 0.9500 . ?
C16_13 C17_13 1.384(4) . ?
C16_13 H16_13 0.9500 . ?
C17_13 C18_13 1.381(4) . ?
C17_13 H17_13 0.9500 . ?
C18_13 H18_13 0.9500 . ?
C19_13 C20_13 1.509(4) . ?
C19_13 H19A_13 0.9900 . ?
C19_13 H19B_13 0.9900 . ?
C20_13 C25_13 1.392(4) . ?
C20_13 C21_13 1.395(4) . ?
C21_13 C22_13 1.392(5) . ?
C21_13 H21_13 0.9500 . ?
C22_13 C23_13 1.379(6) . ?
C22_13 H22_13 0.9500 . ?
C23_13 C24_13 1.370(5) . ?
C23_13 H23_13 0.9500 . ?
C24_13 C25_13 1.386(4) . ?
C24_13 H24_13 0.9500 . ?
C25_13 H25_13 0.9500 . ?
C101 H101 0.9500 . ?
P1_14 C13_14 1.795(3) . ?
P1_14 C1_14 1.795(3) . ?
P1_14 C7_14 1.795(3) . ?
P1_14 C19_14 1.817(3) . ?
C2_14 C3_14 1.382(4) . ?
C2_14 C1_14 1.398(4) . ?
C2_14 H2_14 0.9500 . ?
C3_14 C4_14 1.389(4) . ?
C3_14 H3_14 0.9500 . ?
C4_14 C5_14 1.389(4) . ?
C4_14 H4_14 0.9500 . ?
C5_14 C6_14 1.384(4) . ?
C5_14 H5_14 0.9500 . ?
C6_14 C1_14 1.396(4) . ?
C6_14 H6_14 0.9500 . ?
C7_14 C12_14 1.387(4) . ?
C7_14 C8_14 1.393(4) . ?
C8_14 C9_14 1.386(4) . ?
C8_14 H8_14 0.9500 . ?
C9_14 C10_14 1.391(4) . ?
C9_14 H9_14 0.9500 . ?
C10_14 C11_14 1.377(4) . ?
C10_14 H10_14 0.9500 . ?
C11_14 C12_14 1.390(4) . ?
C11_14 H11_14 0.9500 . ?
C12_14 H12_14 0.9500 . ?
C13_14 C14_14 1.397(3) . ?
C13_14 C18_14 1.399(4) . ?
C14_14 C15_14 1.387(4) . ?
C14_14 H14_14 0.9500 . ?
C15_14 C16_14 1.384(4) . ?
C15_14 H15_14 0.9500 . ?
C16_14 C17_14 1.382(4) . ?
C16_14 H16_14 0.9500 . ?
C17_14 C18_14 1.379(4) . ?
C17_14 H17_14 0.9500 . ?
C18_14 H18_14 0.9500 . ?
C19_14 C20_14 1.519(4) . ?
C19_14 H19A_14 0.9900 . ?
C19_14 H19B_14 0.9900 . ?
C20_14 C21_14 1.387(5) . ?
C20_14 C25_14 1.389(4) . ?
C21_14 C22_14 1.392(5) . ?
C21_14 H21_14 0.9500 . ?
C22_14 C23_14 1.382(6) . ?
C22_14 H22_14 0.9500 . ?
C23_14 C24_14 1.379(6) . ?
C23_14 H23_14 0.9500 . ?
C24_14 C25_14 1.392(5) . ?
C24_14 H24_14 0.9500 . ?
C25_14 H25_14 0.9500 . ?
